data_4024202
loop_
_publ_author_name
'Amel Ben Othman'
'Jeong Won Lee'
'Jia-Sheng Wu'
'Jong Seung Kim'
'Rym Abidi'
'Pierre Thu\'ery'
'Jean Marc Strub'
'Alain Van Dorsselaer'
'Jacques Vicens'

_publ_section_title
;
 Calix[4]arene-Based, Hg^2+^-Induced Intramolecular Fluorescence
 Resonance Energy Transfer Chemosensor
;
_journal_name_full 'Journal of Organic Chemistry'
_journal_page_first 7634
_journal_page_last 7640
_journal_paper_doi 10.1021/jo071226o
_journal_volume 72
_journal_year 2007
_chemical_formula_sum 'C70 H81 Cl8 N O7'
_chemical_formula_weight 1331.96
_space_group_IT_number 14
_symmetry_cell_setting monoclinic
_symmetry_space_group_name_Hall '-P 2ybc'
_symmetry_space_group_name_H-M 'P 1 21/c 1'
_atom_sites_solution_hydrogens geom
_atom_sites_solution_primary direct
_atom_sites_solution_secondary difmap
_audit_creation_method SHELXL-97
_cell_angle_alpha 90.00
_cell_angle_beta 91.788(5)
_cell_angle_gamma 90.00
_cell_formula_units_Z 4
_cell_length_a 12.7203(11)
_cell_length_b 45.428(4)
_cell_length_c 11.6976(6)
_cell_measurement_reflns_used 142740
_cell_measurement_temperature 100(2)
_cell_measurement_theta_max 25.68
_cell_measurement_theta_min 2.94
_cell_volume 6756.3(9)
_computing_cell_refinement 'HKL2000 (Otwinowski & Minor, 1997)'
_computing_data_collection 'COLLECT (Hooft, 1998)'
_computing_data_reduction 'HKL2000 (Otwinowski & Minor, 1997)'
_computing_molecular_graphics 'SHELXTL (Sheldrick, 1999)'
_computing_publication_material 'SHELXTL (Sheldrick, 1999); PLATON (Spek, 2003)'
_computing_structure_refinement 'SHELXL-97 (Sheldrick, 1997)'
_computing_structure_solution 'SHELXS-97 (Sheldrick, 1997)'
_diffrn_ambient_temperature 100(2)
_diffrn_measured_fraction_theta_full 0.997
_diffrn_measured_fraction_theta_max 0.997
_diffrn_measurement_device_type 'Nonius Kappa-CCD area-detector diffractometer'
_diffrn_measurement_method 'three \f and five \w scans with 2\% steps'
_diffrn_radiation_monochromator graphite
_diffrn_radiation_source 'fine-focus sealed tube'
_diffrn_radiation_type MoK\a
_diffrn_radiation_wavelength 0.71073
_diffrn_reflns_av_R_equivalents 0.0679
_diffrn_reflns_av_sigmaI/netI 0.0939
_diffrn_reflns_limit_h_max 15
_diffrn_reflns_limit_h_min -15
_diffrn_reflns_limit_k_max 55
_diffrn_reflns_limit_k_min -54
_diffrn_reflns_limit_l_max 14
_diffrn_reflns_limit_l_min -14
_diffrn_reflns_number 142740
_diffrn_reflns_theta_full 25.68
_diffrn_reflns_theta_max 25.68
_diffrn_reflns_theta_min 2.94
_diffrn_standards_decay_% 0
_diffrn_standards_interval_time 0
_diffrn_standards_number 0
_exptl_absorpt_coefficient_mu 0.386
_exptl_absorpt_correction_type none
_exptl_crystal_colour colourless
_exptl_crystal_density_diffrn 1.309
_exptl_crystal_density_method 'not measured'
_exptl_crystal_description parallelepiped
_exptl_crystal_F_000 2800
_exptl_crystal_size_max 0.24
_exptl_crystal_size_mid 0.22
_exptl_crystal_size_min 0.15
_refine_diff_density_max 1.322
_refine_diff_density_min -1.013
_refine_diff_density_rms 0.146
_refine_ls_extinction_method none
_refine_ls_goodness_of_fit_ref 1.094
_refine_ls_hydrogen_treatment constr
_refine_ls_matrix_type full
_refine_ls_number_parameters 815
_refine_ls_number_reflns 12799
_refine_ls_number_restraints 54
_refine_ls_restrained_S_all 1.331
_refine_ls_R_factor_all 0.1350
_refine_ls_R_factor_gt 0.0854
_refine_ls_shift/su_max 0.000
_refine_ls_shift/su_mean 0.000
_refine_ls_structure_factor_coef Fsqd
_refine_ls_weighting_details 'calc w=1/[\s^2^(Fo^2^)+(0.1492P)^2^+3.0596P] where P=(Fo^2^+2Fc^2^)/3'
_refine_ls_weighting_scheme calc
_refine_ls_wR_factor_gt 0.2417
_refine_ls_wR_factor_ref 0.2705
_reflns_number_gt 7795
_reflns_number_total 12799
_reflns_threshold_expression >2sigma(I)
_cod_data_source_file jo071226o-File002.cif
_cod_data_source_block 6.4CH~2~Cl~2~
_cod_original_sg_symbol_H-M 'P 21/c'
_cod_database_code 4024202

loop_
_symmetry_equiv_pos_as_xyz
'x, y, z'
'-x, y+1/2, -z+1/2'
'-x, -y, -z'
'x, -y-1/2, z-1/2'

loop_
_atom_site_label
_atom_site_type_symbol
_atom_site_fract_x
_atom_site_fract_y
_atom_site_fract_z
_atom_site_U_iso_or_equiv
_atom_site_adp_type
_atom_site_occupancy
_atom_site_symmetry_multiplicity
_atom_site_calc_flag
_atom_site_refinement_flags
_atom_site_disorder_assembly
_atom_site_disorder_group
O1 O 0.3314(3) 0.14655(7) 1.1283(3) 0.0274(8) Uani 1 1 d . . .
O2 O 0.3553(3) 0.10209(9) 1.3746(3) 0.0383(9) Uani 1 1 d . . .
O3 O 0.3533(3) 0.10627(8) 0.9362(3) 0.0322(8) Uani 1 1 d . . .
H3 H 0.2988 0.0962 0.9075 0.039 Uiso 1 1 d R . .
O4 O 0.1549(3) 0.08686(7) 0.8780(3) 0.0284(8) Uani 1 1 d . . .
O5 O 0.2588(3) 0.03716(9) 0.9429(3) 0.0440(10) Uani 1 1 d . . .
O6 O 0.1035(3) 0.01363(8) 0.9603(3) 0.0369(9) Uani 1 1 d . . .
O7 O 0.1348(3) 0.13804(8) 1.0370(3) 0.0329(8) Uani 1 1 d . . .
H7 H 0.1982 0.1426 1.0774 0.040 Uiso 1 1 d R . .
N1 N 0.3414(4) 0.09058(9) 1.1851(4) 0.0345(11) Uani 1 1 d . . .
H1 H 0.3426 0.0959 1.1057 0.041 Uiso 1 1 d R . .
C1 C 0.2977(4) 0.19688(11) 1.0770(4) 0.0274(11) Uani 1 1 d . . .
C2 C 0.3635(4) 0.17247(11) 1.0742(4) 0.0273(11) Uani 1 1 d . . .
C3 C 0.4557(4) 0.17228(11) 1.0122(4) 0.0286(11) Uani 1 1 d . . .
C4 C 0.4837(4) 0.19836(11) 0.9589(4) 0.0283(11) Uani 1 1 d . . .
H4 H 0.5456 0.1988 0.9188 0.034 Uiso 1 1 calc R . .
C5 C 0.4227(4) 0.22425(11) 0.9628(4) 0.0280(11) Uani 1 1 d . . .
C6 C 0.3294(4) 0.22247(11) 1.0218(4) 0.0278(11) Uani 1 1 d . . .
H6 H 0.2865 0.2390 1.0244 0.033 Uiso 1 1 calc R . .
C7 C 0.4597(4) 0.25225(11) 0.9049(4) 0.0303(12) Uani 1 1 d . . .
C8 C 0.3745(4) 0.27631(12) 0.9020(5) 0.0380(13) Uani 1 1 d . . .
H8A H 0.3583 0.2817 0.9787 0.057 Uiso 1 1 calc R . .
H8B H 0.3123 0.2690 0.8632 0.057 Uiso 1 1 calc R . .
H8C H 0.3998 0.2932 0.8621 0.057 Uiso 1 1 calc R . .
C9 C 0.5554(4) 0.26417(12) 0.9735(5) 0.0362(13) Uani 1 1 d . . .
H9A H 0.5853 0.2804 0.9332 0.054 Uiso 1 1 calc R . .
H9B H 0.6071 0.2489 0.9830 0.054 Uiso 1 1 calc R . .
H9C H 0.5339 0.2707 1.0473 0.054 Uiso 1 1 calc R . .
C10 C 0.4897(4) 0.24635(12) 0.7807(4) 0.0355(13) Uani 1 1 d . . .
H10A H 0.4288 0.2397 0.7375 0.053 Uiso 1 1 calc R . .
H10B H 0.5434 0.2315 0.7795 0.053 Uiso 1 1 calc R . .
H10C H 0.5155 0.2642 0.7475 0.053 Uiso 1 1 calc R . .
C11 C 0.3755(4) 0.14117(12) 1.2406(4) 0.0327(12) Uani 1 1 d . . .
H11A H 0.3433 0.1542 1.2952 0.039 Uiso 1 1 calc R . .
H11B H 0.4505 0.1451 1.2418 0.039 Uiso 1 1 calc R . .
C12 C 0.3563(4) 0.10917(12) 1.2736(4) 0.0321(12) Uani 1 1 d . . .
C13 C 0.3171(4) 0.05959(12) 1.2054(5) 0.0393(13) Uani 1 1 d . . .
H13A H 0.3547 0.0531 1.2743 0.047 Uiso 1 1 calc R . .
H13B H 0.3419 0.0480 1.1421 0.047 Uiso 1 1 calc R . .
C14 C 0.1996(4) 0.05382(12) 1.2182(4) 0.0342(12) Uani 1 1 d . . .
C15 C 0.1256(4) 0.07370(12) 1.1770(4) 0.0353(13) Uani 1 1 d . . .
H15 H 0.1481 0.0907 1.1406 0.042 Uiso 1 1 calc R . .
C16 C 0.0185(4) 0.06915(12) 1.1884(5) 0.0373(13) Uani 1 1 d . . .
H16 H -0.0293 0.0829 1.1589 0.045 Uiso 1 1 calc R . .
C17 C -0.0181(4) 0.04410(12) 1.2436(4) 0.0337(12) Uani 1 1 d . . .
C18 C 0.0561(4) 0.02261(11) 1.2842(4) 0.0323(12) Uani 1 1 d . . .
C19 C 0.1654(4) 0.02749(11) 1.2710(4) 0.0336(12) Uani 1 1 d . . .
C20 C 0.2370(5) 0.00484(12) 1.3125(5) 0.0382(13) Uani 1 1 d . . .
H20 H 0.3089 0.0074 1.3041 0.046 Uiso 1 1 calc R . .
C21 C 0.2027(5) -0.01971(13) 1.3626(5) 0.0415(14) Uani 1 1 d . . .
H21 H 0.2513 -0.0338 1.3874 0.050 Uiso 1 1 calc R . .
C22 C 0.0930(5) -0.02487(12) 1.3788(5) 0.0403(14) Uani 1 1 d . . .
C23 C 0.0195(5) -0.00333(12) 1.3391(4) 0.0360(13) Uani 1 1 d . . .
C24 C -0.0889(5) -0.00737(13) 1.3575(5) 0.0389(14) Uani 1 1 d . . .
C25 C -0.1230(6) -0.03219(14) 1.4160(5) 0.0487(16) Uani 1 1 d . . .
H25 H -0.1941 -0.0347 1.4293 0.058 Uiso 1 1 calc R . .
C26 C -0.0492(6) -0.05340(14) 1.4549(5) 0.0514(17) Uani 1 1 d . . .
H26 H -0.0722 -0.0699 1.4940 0.062 Uiso 1 1 calc R . .
C27 C 0.0562(6) -0.04998(13) 1.4356(5) 0.0471(16) Uani 1 1 d . . .
H27 H 0.1036 -0.0644 1.4604 0.057 Uiso 1 1 calc R . .
C28 C -0.1616(5) 0.01509(13) 1.3185(5) 0.0427(15) Uani 1 1 d . . .
H28 H -0.2329 0.0128 1.3314 0.051 Uiso 1 1 calc R . .
C29 C -0.1286(5) 0.03923(13) 1.2641(5) 0.0419(14) Uani 1 1 d . . .
H29 H -0.1777 0.0531 1.2389 0.050 Uiso 1 1 calc R . .
C30 C 0.5209(4) 0.14452(11) 0.9960(4) 0.0289(11) Uani 1 1 d . . .
H30A H 0.5947 0.1492 1.0088 0.035 Uiso 1 1 calc R . .
H30B H 0.5017 0.1300 1.0525 0.035 Uiso 1 1 calc R . .
C31 C 0.5047(4) 0.13149(11) 0.8774(4) 0.0289(11) Uani 1 1 d . . .
C32 C 0.4195(4) 0.11322(11) 0.8491(4) 0.0282(11) Uani 1 1 d . . .
C33 C 0.4033(4) 0.10288(11) 0.7374(4) 0.0286(11) Uani 1 1 d . . .
C34 C 0.4748(4) 0.11082(11) 0.6558(4) 0.0281(11) Uani 1 1 d . . .
H34 H 0.4643 0.1037 0.5817 0.034 Uiso 1 1 calc R . .
C35 C 0.5616(4) 0.12889(11) 0.6789(4) 0.0291(11) Uani 1 1 d . . .
C36 C 0.5738(4) 0.13875(11) 0.7933(4) 0.0280(11) Uani 1 1 d . . .
H36 H 0.6311 0.1507 0.8127 0.034 Uiso 1 1 calc R . .
C37 C 0.6376(4) 0.13708(12) 0.5864(5) 0.0345(12) Uani 1 1 d . . .
C38 C 0.7110(5) 0.11090(15) 0.5652(6) 0.061(2) Uani 1 1 d . . .
H38A H 0.7578 0.1158 0.5052 0.091 Uiso 1 1 calc R . .
H38B H 0.6699 0.0940 0.5431 0.091 Uiso 1 1 calc R . .
H38C H 0.7512 0.1066 0.6340 0.091 Uiso 1 1 calc R . .
C39 C 0.5768(5) 0.14508(15) 0.4757(5) 0.0505(17) Uani 1 1 d . . .
H39A H 0.6253 0.1510 0.4188 0.076 Uiso 1 1 calc R . .
H39B H 0.5294 0.1610 0.4902 0.076 Uiso 1 1 calc R . .
H39C H 0.5375 0.1283 0.4487 0.076 Uiso 1 1 calc R . .
C40 C 0.7040(5) 0.16391(14) 0.6204(5) 0.0452(15) Uani 1 1 d . . .
H40A H 0.7495 0.1590 0.6846 0.068 Uiso 1 1 calc R . .
H40B H 0.6586 0.1798 0.6408 0.068 Uiso 1 1 calc R . .
H40C H 0.7456 0.1698 0.5572 0.068 Uiso 1 1 calc R . .
C41 C 0.3080(4) 0.08446(11) 0.7038(4) 0.0279(11) Uani 1 1 d . . .
H41A H 0.2986 0.0693 0.7609 0.033 Uiso 1 1 calc R . .
H41B H 0.3201 0.0748 0.6313 0.033 Uiso 1 1 calc R . .
C42 C 0.2073(4) 0.10300(11) 0.6927(4) 0.0275(11) Uani 1 1 d . . .
C43 C 0.1347(4) 0.10437(11) 0.7812(4) 0.0269(11) Uani 1 1 d . . .
C44 C 0.0469(4) 0.12242(11) 0.7741(4) 0.0259(11) Uani 1 1 d . . .
C45 C 0.0278(4) 0.13776(11) 0.6719(4) 0.0282(11) Uani 1 1 d . . .
H45 H -0.0322 0.1494 0.6647 0.034 Uiso 1 1 calc R . .
C46 C 0.0950(4) 0.13630(11) 0.5809(4) 0.0281(11) Uani 1 1 d . . .
C47 C 0.1862(4) 0.11932(11) 0.5948(4) 0.0285(11) Uani 1 1 d . . .
H47 H 0.2341 0.1190 0.5364 0.034 Uiso 1 1 calc R . .
C48 C 0.0727(4) 0.15273(11) 0.4676(4) 0.0305(12) Uani 1 1 d . . .
C49 C -0.0342(4) 0.16766(13) 0.4647(5) 0.0406(14) Uani 1 1 d . . .
H49A H -0.0872 0.1536 0.4836 0.061 Uiso 1 1 calc R . .
H49B H -0.0490 0.1754 0.3895 0.061 Uiso 1 1 calc R . .
H49C H -0.0338 0.1835 0.5193 0.061 Uiso 1 1 calc R . .
C50 C 0.0759(4) 0.13116(13) 0.3675(4) 0.0364(13) Uani 1 1 d . . .
H50A H 0.1425 0.1212 0.3690 0.055 Uiso 1 1 calc R . .
H50B H 0.0668 0.1417 0.2969 0.055 Uiso 1 1 calc R . .
H50C H 0.0204 0.1170 0.3739 0.055 Uiso 1 1 calc R . .
C51 C 0.1578(4) 0.17638(12) 0.4537(5) 0.0372(13) Uani 1 1 d . . .
H51A H 0.1537 0.1905 0.5146 0.056 Uiso 1 1 calc R . .
H51B H 0.1469 0.1862 0.3816 0.056 Uiso 1 1 calc R . .
H51C H 0.2259 0.1673 0.4563 0.056 Uiso 1 1 calc R . .
C52 C 0.0963(4) 0.06032(11) 0.8798(4) 0.0297(11) Uani 1 1 d . . .
H52A H 0.0741 0.0549 0.8025 0.036 Uiso 1 1 calc R . .
H52B H 0.0341 0.0630 0.9244 0.036 Uiso 1 1 calc R . .
C53 C 0.1644(4) 0.03611(11) 0.9321(4) 0.0336(12) Uani 1 1 d . . .
C54 C 0.1571(5) -0.01213(12) 1.0078(5) 0.0406(14) Uani 1 1 d . . .
H54A H 0.2103 -0.0185 0.9568 0.061 Uiso 1 1 calc R . .
H54B H 0.1072 -0.0277 1.0174 0.061 Uiso 1 1 calc R . .
H54C H 0.1893 -0.0072 1.0807 0.061 Uiso 1 1 calc R . .
C55 C -0.0238(4) 0.12773(11) 0.8752(4) 0.0297(11) Uani 1 1 d . . .
H55A H -0.0969 0.1260 0.8501 0.036 Uiso 1 1 calc R . .
H55B H -0.0098 0.1129 0.9334 0.036 Uiso 1 1 calc R . .
C56 C -0.0042(4) 0.15798(11) 0.9255(4) 0.0264(11) Uani 1 1 d . . .
C57 C 0.0785(4) 0.16265(11) 1.0054(4) 0.0263(11) Uani 1 1 d . . .
C58 C 0.1002(4) 0.19083(11) 1.0483(4) 0.0278(11) Uani 1 1 d . . .
C59 C 0.0377(4) 0.21392(11) 1.0107(4) 0.0287(11) Uani 1 1 d . . .
H59 H 0.0525 0.2326 1.0391 0.034 Uiso 1 1 calc R . .
C60 C -0.0468(4) 0.21073(11) 0.9322(4) 0.0286(11) Uani 1 1 d . . .
C61 C -0.0654(4) 0.18205(11) 0.8911(4) 0.0288(11) Uani 1 1 d . . .
H61 H -0.1209 0.1790 0.8387 0.035 Uiso 1 1 calc R . .
C62 C -0.1109(4) 0.23742(11) 0.8903(4) 0.0299(11) Uani 1 1 d . . .
C63 C -0.0411(4) 0.25659(12) 0.8170(5) 0.0357(13) Uani 1 1 d . . .
H63A H 0.0206 0.2623 0.8610 0.054 Uiso 1 1 calc R . .
H63B H -0.0792 0.2739 0.7929 0.054 Uiso 1 1 calc R . .
H63C H -0.0207 0.2457 0.7511 0.054 Uiso 1 1 calc R . .
C64 C -0.1475(4) 0.25515(12) 0.9934(5) 0.0360(13) Uani 1 1 d . . .
H64A H -0.1905 0.2429 1.0398 0.054 Uiso 1 1 calc R . .
H64B H -0.1875 0.2719 0.9671 0.054 Uiso 1 1 calc R . .
H64C H -0.0873 0.2617 1.0379 0.054 Uiso 1 1 calc R . .
C65 C -0.2079(4) 0.22833(12) 0.8184(5) 0.0379(13) Uani 1 1 d . . .
H65A H -0.1862 0.2182 0.7511 0.057 Uiso 1 1 calc R . .
H65B H -0.2473 0.2456 0.7964 0.057 Uiso 1 1 calc R . .
H65C H -0.2511 0.2156 0.8624 0.057 Uiso 1 1 calc R . .
C66 C 0.1910(4) 0.19587(12) 1.1343(4) 0.0288(11) Uani 1 1 d . . .
H66A H 0.1918 0.1802 1.1905 0.035 Uiso 1 1 calc R . .
H66B H 0.1799 0.2143 1.1742 0.035 Uiso 1 1 calc R . .
C67 C 0.2545(5) 0.18261(13) 0.7696(5) 0.0401(14) Uani 1 1 d . . .
H67A H 0.2802 0.1822 0.8485 0.048 Uiso 1 1 calc R . .
H67B H 0.2071 0.1661 0.7580 0.048 Uiso 1 1 calc R . .
Cl1 Cl 0.36121(11) 0.17895(3) 0.67865(12) 0.0385(4) Uani 1 1 d . . .
Cl2 Cl 0.18456(12) 0.21604(4) 0.74372(13) 0.0496(4) Uani 1 1 d . . .
C68 C 0.8162(6) 0.16621(19) 0.1584(7) 0.073(2) Uani 1 1 d . . .
H68A H 0.8335 0.1697 0.0794 0.087 Uiso 1 1 calc R . .
H68B H 0.8773 0.1716 0.2056 0.087 Uiso 1 1 calc R . .
Cl3 Cl 0.7940(2) 0.13055(6) 0.1749(4) 0.1584(15) Uani 1 1 d U . .
Cl4 Cl 0.71422(15) 0.18911(4) 0.19216(19) 0.0722(6) Uani 1 1 d . . .
C69 C 0.6387(6) 0.06322(17) 0.8642(7) 0.070(2) Uani 1 1 d . . .
H69A H 0.5972 0.0772 0.8195 0.084 Uiso 1 1 calc R . .
H69B H 0.6625 0.0480 0.8128 0.084 Uiso 1 1 calc R . .
Cl5 Cl 0.5637(3) 0.04803(13) 0.9628(6) 0.264(3) Uani 1 1 d U . .
Cl6 Cl 0.7434(3) 0.08041(6) 0.9236(4) 0.1722(17) Uani 1 1 d U . .
C70 C 0.5554(17) 0.0081(5) 0.1933(18) 0.103(6) Uani 0.50 1 d PU . .
H70A H 0.4923 0.0082 0.1447 0.124 Uiso 0.50 1 calc PR . .
H70B H 0.6120 0.0001 0.1490 0.124 Uiso 0.50 1 calc PR . .
Cl7 Cl 0.5882(4) 0.04577(13) 0.2341(6) 0.1180(18) Uani 0.50 1 d PU . .
Cl8 Cl 0.5363(4) -0.01367(12) 0.3036(5) 0.0970(15) Uani 0.50 1 d PU . .
C71 C 0.5139(18) -0.0378(5) 0.5193(18) 0.111(7) Uani 0.50 1 d PU . .
H71A H 0.5703 -0.0519 0.5305 0.134 Uiso 0.50 1 calc PR . .
H71B H 0.5406 -0.0194 0.5511 0.134 Uiso 0.50 1 calc PR . .
Cl9 Cl 0.5067(6) -0.0321(2) 0.3782(7) 0.154(3) Uani 0.50 1 d PU . .
Cl10 Cl 0.4279(8) -0.0477(2) 0.6030(9) 0.190(4) Uani 0.50 1 d PU . .

loop_
_atom_site_aniso_label
_atom_site_aniso_U_11
_atom_site_aniso_U_22
_atom_site_aniso_U_33
_atom_site_aniso_U_23
_atom_site_aniso_U_13
_atom_site_aniso_U_12
O1 0.0275(19) 0.0301(19) 0.0245(18) 0.0050(15) -0.0026(14) -0.0018(15)
O2 0.041(2) 0.047(2) 0.027(2) 0.0069(17) 0.0016(16) -0.0029(18)
O3 0.0290(19) 0.039(2) 0.0290(19) -0.0006(16) -0.0002(15) -0.0077(16)
O4 0.0295(19) 0.0272(19) 0.0284(18) 0.0015(15) 0.0012(14) -0.0036(15)
O5 0.034(2) 0.044(2) 0.054(3) 0.0092(19) 0.0042(18) 0.0036(18)
O6 0.041(2) 0.026(2) 0.043(2) 0.0040(17) 0.0011(17) -0.0015(17)
O7 0.032(2) 0.031(2) 0.035(2) 0.0012(16) -0.0067(16) 0.0007(16)
N1 0.041(3) 0.034(3) 0.029(2) 0.004(2) -0.0004(19) -0.007(2)
C1 0.025(3) 0.031(3) 0.025(3) -0.006(2) -0.002(2) 0.000(2)
C2 0.026(3) 0.030(3) 0.027(3) -0.002(2) -0.002(2) -0.003(2)
C3 0.026(3) 0.029(3) 0.030(3) -0.002(2) -0.005(2) -0.002(2)
C4 0.024(3) 0.035(3) 0.025(3) -0.001(2) -0.003(2) -0.004(2)
C5 0.027(3) 0.031(3) 0.026(3) -0.005(2) -0.005(2) -0.001(2)
C6 0.027(3) 0.032(3) 0.024(3) -0.003(2) -0.001(2) 0.000(2)
C7 0.027(3) 0.030(3) 0.033(3) -0.002(2) 0.003(2) 0.001(2)
C8 0.038(3) 0.031(3) 0.045(3) 0.005(3) 0.007(3) 0.001(2)
C9 0.038(3) 0.034(3) 0.036(3) 0.000(2) 0.004(2) -0.006(2)
C10 0.035(3) 0.032(3) 0.039(3) 0.000(2) 0.006(2) 0.000(2)
C11 0.033(3) 0.036(3) 0.029(3) 0.003(2) -0.001(2) -0.002(2)
C12 0.024(3) 0.041(3) 0.031(3) 0.004(2) -0.001(2) -0.001(2)
C13 0.044(3) 0.031(3) 0.043(3) 0.006(3) -0.007(3) -0.002(3)
C14 0.041(3) 0.033(3) 0.029(3) -0.001(2) -0.002(2) -0.004(2)
C15 0.045(3) 0.029(3) 0.032(3) 0.002(2) 0.000(2) -0.005(2)
C16 0.043(3) 0.030(3) 0.039(3) -0.003(2) -0.002(3) 0.003(2)
C17 0.041(3) 0.031(3) 0.029(3) -0.002(2) 0.003(2) -0.003(2)
C18 0.044(3) 0.030(3) 0.024(3) -0.005(2) 0.002(2) -0.003(2)
C19 0.041(3) 0.027(3) 0.033(3) -0.001(2) -0.001(2) -0.001(2)
C20 0.044(3) 0.036(3) 0.034(3) 0.001(2) -0.001(2) 0.000(3)
C21 0.054(4) 0.032(3) 0.038(3) 0.001(3) -0.004(3) 0.003(3)
C22 0.060(4) 0.029(3) 0.032(3) -0.003(2) 0.000(3) -0.004(3)
C23 0.052(4) 0.032(3) 0.024(3) -0.004(2) 0.003(2) -0.008(3)
C24 0.048(4) 0.039(3) 0.030(3) -0.007(2) 0.007(2) -0.012(3)
C25 0.066(4) 0.042(4) 0.038(3) -0.009(3) 0.005(3) -0.022(3)
C26 0.081(5) 0.038(4) 0.034(3) 0.001(3) 0.001(3) -0.025(3)
C27 0.073(5) 0.030(3) 0.039(3) -0.004(3) 0.000(3) -0.008(3)
C28 0.042(4) 0.053(4) 0.034(3) -0.010(3) 0.007(3) -0.014(3)
C29 0.044(4) 0.041(3) 0.041(3) -0.008(3) 0.004(3) -0.005(3)
C30 0.024(3) 0.032(3) 0.030(3) 0.001(2) 0.001(2) 0.001(2)
C31 0.028(3) 0.026(3) 0.032(3) 0.003(2) -0.003(2) 0.004(2)
C32 0.025(3) 0.031(3) 0.029(3) 0.001(2) 0.002(2) 0.004(2)
C33 0.027(3) 0.026(3) 0.032(3) 0.001(2) -0.001(2) 0.003(2)
C34 0.025(3) 0.031(3) 0.029(3) -0.005(2) 0.001(2) 0.003(2)
C35 0.025(3) 0.032(3) 0.030(3) 0.001(2) 0.002(2) 0.004(2)
C36 0.023(3) 0.031(3) 0.029(3) 0.000(2) 0.002(2) 0.001(2)
C37 0.028(3) 0.039(3) 0.037(3) 0.000(2) 0.005(2) -0.002(2)
C38 0.054(4) 0.055(4) 0.075(5) 0.010(4) 0.042(4) 0.015(3)
C39 0.052(4) 0.067(4) 0.033(3) 0.008(3) 0.000(3) -0.022(3)
C40 0.038(3) 0.053(4) 0.044(3) -0.005(3) 0.010(3) -0.012(3)
C41 0.029(3) 0.026(3) 0.029(3) -0.002(2) 0.000(2) -0.001(2)
C42 0.024(3) 0.026(3) 0.032(3) -0.005(2) 0.002(2) -0.003(2)
C43 0.030(3) 0.024(3) 0.026(3) 0.000(2) -0.001(2) -0.006(2)
C44 0.025(3) 0.026(3) 0.026(3) -0.004(2) 0.004(2) -0.006(2)
C45 0.027(3) 0.029(3) 0.029(3) -0.001(2) 0.000(2) -0.004(2)
C46 0.031(3) 0.023(3) 0.031(3) 0.000(2) 0.001(2) -0.008(2)
C47 0.028(3) 0.029(3) 0.029(3) -0.003(2) 0.005(2) -0.006(2)
C48 0.031(3) 0.031(3) 0.030(3) 0.003(2) 0.001(2) -0.001(2)
C49 0.038(3) 0.044(3) 0.040(3) 0.011(3) 0.008(3) 0.007(3)
C50 0.038(3) 0.040(3) 0.031(3) -0.002(2) -0.003(2) -0.004(3)
C51 0.042(3) 0.037(3) 0.032(3) 0.001(2) 0.001(2) -0.012(3)
C52 0.032(3) 0.028(3) 0.029(3) 0.000(2) 0.003(2) -0.005(2)
C53 0.038(3) 0.028(3) 0.035(3) -0.001(2) 0.006(2) 0.001(2)
C54 0.050(4) 0.027(3) 0.044(3) 0.007(2) -0.005(3) 0.003(3)
C55 0.027(3) 0.031(3) 0.031(3) 0.002(2) 0.001(2) -0.005(2)
C56 0.025(3) 0.029(3) 0.025(3) -0.001(2) 0.007(2) -0.001(2)
C57 0.024(3) 0.030(3) 0.025(3) 0.004(2) 0.005(2) -0.001(2)
C58 0.025(3) 0.035(3) 0.024(3) -0.003(2) 0.005(2) -0.001(2)
C59 0.028(3) 0.029(3) 0.030(3) -0.001(2) 0.006(2) -0.003(2)
C60 0.026(3) 0.032(3) 0.028(3) -0.003(2) 0.002(2) -0.002(2)
C61 0.024(3) 0.035(3) 0.027(3) -0.002(2) 0.002(2) -0.004(2)
C62 0.027(3) 0.028(3) 0.034(3) -0.002(2) 0.002(2) 0.000(2)
C63 0.034(3) 0.035(3) 0.038(3) 0.004(2) -0.003(2) 0.002(2)
C64 0.033(3) 0.035(3) 0.040(3) -0.003(2) 0.004(2) 0.006(2)
C65 0.038(3) 0.033(3) 0.042(3) 0.001(2) -0.002(3) 0.000(2)
C66 0.026(3) 0.033(3) 0.027(3) -0.001(2) 0.001(2) -0.001(2)
C67 0.042(3) 0.040(3) 0.039(3) -0.002(3) 0.004(3) -0.008(3)
Cl1 0.0352(8) 0.0388(8) 0.0414(8) -0.0017(6) 0.0008(6) 0.0030(6)
Cl2 0.0426(9) 0.0573(10) 0.0487(9) -0.0091(7) -0.0006(7) 0.0133(7)
C68 0.061(5) 0.091(6) 0.066(5) 0.002(4) 0.019(4) -0.002(4)
Cl3 0.0743(17) 0.0679(16) 0.331(4) -0.034(2) -0.025(2) 0.0191(13)
Cl4 0.0554(11) 0.0566(11) 0.1051(16) -0.0124(10) 0.0104(10) -0.0083(9)
C69 0.069(5) 0.051(4) 0.089(6) 0.004(4) -0.002(4) 0.007(4)
Cl5 0.113(3) 0.252(4) 0.430(6) 0.238(4) 0.078(3) 0.040(3)
Cl6 0.143(3) 0.0740(17) 0.291(4) 0.055(2) -0.137(3) -0.0185(16)
C70 0.096(8) 0.102(8) 0.112(8) -0.002(6) -0.001(6) 0.014(6)
Cl7 0.065(3) 0.102(4) 0.186(5) 0.009(3) -0.003(3) 0.009(3)
Cl8 0.064(3) 0.095(3) 0.133(4) 0.021(3) 0.008(3) 0.009(2)
C71 0.119(9) 0.109(9) 0.107(9) -0.001(7) 0.006(7) -0.014(7)
Cl9 0.149(5) 0.153(5) 0.159(5) -0.009(4) -0.028(4) 0.033(4)
Cl10 0.171(6) 0.194(6) 0.205(6) -0.019(5) -0.009(5) 0.019(5)

loop_
_atom_type_symbol
_atom_type_description
_atom_type_scat_dispersion_real
_atom_type_scat_dispersion_imag
_atom_type_scat_source
C C 0.0033 0.0016 'International Tables Vol C Tables 4.2.6.8 and 6.1.1.4'
H H 0.0000 0.0000 'International Tables Vol C Tables 4.2.6.8 and 6.1.1.4'
N N 0.0061 0.0033 'International Tables Vol C Tables 4.2.6.8 and 6.1.1.4'
O O 0.0106 0.0060 'International Tables Vol C Tables 4.2.6.8 and 6.1.1.4'
Cl Cl 0.1484 0.1585 'International Tables Vol C Tables 4.2.6.8 and 6.1.1.4'

loop_
_geom_angle_atom_site_label_1
_geom_angle_atom_site_label_2
_geom_angle_atom_site_label_3
_geom_angle
_geom_angle_site_symmetry_1
_geom_angle_site_symmetry_3
_geom_angle_publ_flag
C2 O1 C11 116.5(4) . . ?
C43 O4 C52 114.3(4) . . ?
C53 O6 C54 116.3(4) . . ?
C12 N1 C13 120.4(4) . . ?
C2 C1 C6 118.1(5) . . ?
C2 C1 C66 121.9(5) . . ?
C6 C1 C66 120.0(4) . . ?
C1 C2 C3 122.2(5) . . ?
C1 C2 O1 118.3(4) . . ?
C3 C2 O1 119.3(4) . . ?
C4 C3 C2 117.2(5) . . ?
C4 C3 C30 120.1(5) . . ?
C2 C3 C30 122.5(4) . . ?
C3 C4 C5 123.2(5) . . ?
C6 C5 C4 116.4(5) . . ?
C6 C5 C7 123.2(5) . . ?
C4 C5 C7 120.3(4) . . ?
C5 C6 C1 122.7(5) . . ?
C5 C7 C9 108.3(4) . . ?
C5 C7 C10 111.3(4) . . ?
C9 C7 C10 109.8(4) . . ?
C5 C7 C8 112.1(4) . . ?
C9 C7 C8 107.9(4) . . ?
C10 C7 C8 107.3(4) . . ?
O1 C11 C12 109.4(4) . . ?
O2 C12 N1 124.9(5) . . ?
O2 C12 C11 120.0(5) . . ?
N1 C12 C11 115.1(4) . . ?
N1 C13 C14 113.2(5) . . ?
C15 C14 C19 119.2(5) . . ?
C15 C14 C13 120.7(5) . . ?
C19 C14 C13 120.0(5) . . ?
C14 C15 C16 122.0(5) . . ?
C15 C16 C17 120.5(5) . . ?
C16 C17 C18 119.0(5) . . ?
C16 C17 C29 122.7(5) . . ?
C18 C17 C29 118.3(5) . . ?
C19 C18 C23 120.8(5) . . ?
C19 C18 C17 119.7(5) . . ?
C23 C18 C17 119.5(5) . . ?
C14 C19 C18 119.5(5) . . ?
C14 C19 C20 123.1(5) . . ?
C18 C19 C20 117.4(5) . . ?
C21 C20 C19 121.9(6) . . ?
C20 C21 C22 121.8(6) . . ?
C27 C22 C23 119.2(6) . . ?
C27 C22 C21 122.3(6) . . ?
C23 C22 C21 118.5(5) . . ?
C24 C23 C22 119.7(5) . . ?
C24 C23 C18 120.6(5) . . ?
C22 C23 C18 119.7(5) . . ?
C25 C24 C23 119.9(6) . . ?
C25 C24 C28 121.4(6) . . ?
C23 C24 C28 118.6(5) . . ?
C24 C25 C26 119.8(6) . . ?
C27 C26 C25 120.8(6) . . ?
C26 C27 C22 120.6(6) . . ?
C29 C28 C24 121.5(6) . . ?
C28 C29 C17 121.5(6) . . ?
C31 C30 C3 112.2(4) . . ?
C36 C31 C32 118.7(5) . . ?
C36 C31 C30 119.2(5) . . ?
C32 C31 C30 122.0(4) . . ?
O3 C32 C31 116.6(4) . . ?
O3 C32 C33 122.6(4) . . ?
C31 C32 C33 120.8(5) . . ?
C34 C33 C32 118.4(5) . . ?
C34 C33 C41 120.1(4) . . ?
C32 C33 C41 121.5(4) . . ?
C33 C34 C35 123.4(5) . . ?
C34 C35 C36 115.6(4) . . ?
C34 C35 C37 121.5(4) . . ?
C36 C35 C37 122.9(5) . . ?
C31 C36 C35 123.0(5) . . ?
C35 C37 C40 111.6(5) . . ?
C35 C37 C39 110.2(4) . . ?
C40 C37 C39 106.9(5) . . ?
C35 C37 C38 109.2(5) . . ?
C40 C37 C38 109.0(5) . . ?
C39 C37 C38 109.9(5) . . ?
C33 C41 C42 112.2(4) . . ?
C47 C42 C43 118.0(5) . . ?
C47 C42 C41 120.2(4) . . ?
C43 C42 C41 121.7(4) . . ?
C44 C43 O4 120.8(4) . . ?
C44 C43 C42 121.8(4) . . ?
O4 C43 C42 117.4(4) . . ?
C43 C44 C45 117.7(4) . . ?
C43 C44 C55 122.6(4) . . ?
C45 C44 C55 119.5(4) . . ?
C46 C45 C44 122.5(5) . . ?
C45 C46 C47 117.7(5) . . ?
C45 C46 C48 122.4(5) . . ?
C47 C46 C48 119.9(4) . . ?
C42 C47 C46 122.1(5) . . ?
C49 C48 C50 108.4(4) . . ?
C49 C48 C51 108.5(4) . . ?
C50 C48 C51 109.4(4) . . ?
C49 C48 C46 112.1(4) . . ?
C50 C48 C46 109.9(4) . . ?
C51 C48 C46 108.5(4) . . ?
O4 C52 C53 109.2(4) . . ?
O5 C53 O6 126.2(5) . . ?
O5 C53 C52 124.6(5) . . ?
O6 C53 C52 109.1(5) . . ?
C56 C55 C44 110.6(4) . . ?
C61 C56 C57 118.3(5) . . ?
C61 C56 C55 121.1(4) . . ?
C57 C56 C55 120.5(4) . . ?
O7 C57 C58 123.6(4) . . ?
O7 C57 C56 115.5(4) . . ?
C58 C57 C56 120.9(4) . . ?
C59 C58 C57 118.4(5) . . ?
C59 C58 C66 120.9(5) . . ?
C57 C58 C66 120.7(5) . . ?
C58 C59 C60 123.6(5) . . ?
C59 C60 C61 116.0(5) . . ?
C59 C60 C62 121.2(4) . . ?
C61 C60 C62 122.8(4) . . ?
C56 C61 C60 122.8(5) . . ?
C63 C62 C65 108.6(4) . . ?
C63 C62 C60 108.5(4) . . ?
C65 C62 C60 112.0(4) . . ?
C63 C62 C64 109.7(4) . . ?
C65 C62 C64 108.4(4) . . ?
C60 C62 C64 109.6(4) . . ?
C58 C66 C1 112.3(4) . . ?
Cl1 C67 Cl2 111.6(3) . . ?
Cl3 C68 Cl4 115.6(4) . . ?
Cl5 C69 Cl6 111.7(6) . . ?
Cl8 C70 Cl7 113.3(12) . . ?
C70 Cl7 Cl10 105.8(8) . 3_656 ?
Cl9 Cl8 C70 169.4(9) . . ?
Cl10 C71 Cl9 130.4(15) . . ?
Cl8 Cl9 C71 140.3(11) . . ?
C71 Cl10 Cl7 135.0(10) . 3_656 ?

loop_
_geom_bond_atom_site_label_1
_geom_bond_atom_site_label_2
_geom_bond_distance
_geom_bond_site_symmetry_2
_geom_bond_publ_flag
O1 C2 1.404(6) . ?
O1 C11 1.433(6) . ?
O2 C12 1.225(6) . ?
O3 C32 1.379(6) . ?
O4 C43 1.401(6) . ?
O4 C52 1.418(6) . ?
O5 C53 1.205(6) . ?
O6 C53 1.329(6) . ?
O6 C54 1.456(6) . ?
O7 C57 1.372(6) . ?
N1 C12 1.344(7) . ?
N1 C13 1.462(7) . ?
C1 C2 1.390(7) . ?
C1 C6 1.396(7) . ?
C1 C66 1.533(7) . ?
C2 C3 1.398(7) . ?
C3 C4 1.390(7) . ?
C3 C30 1.524(7) . ?
C4 C5 1.410(7) . ?
C5 C6 1.393(7) . ?
C5 C7 1.522(7) . ?
C7 C9 1.536(7) . ?
C7 C10 1.538(7) . ?
C7 C8 1.539(7) . ?
C11 C12 1.526(7) . ?
C13 C14 1.529(8) . ?
C14 C15 1.380(7) . ?
C14 C19 1.420(7) . ?
C15 C16 1.388(8) . ?
C16 C17 1.396(8) . ?
C17 C18 1.429(8) . ?
C17 C29 1.450(8) . ?
C18 C19 1.421(8) . ?
C18 C23 1.427(7) . ?
C19 C20 1.448(8) . ?
C20 C21 1.339(8) . ?
C21 C22 1.433(8) . ?
C22 C27 1.408(8) . ?
C22 C23 1.421(8) . ?
C23 C24 1.415(8) . ?
C24 C25 1.395(8) . ?
C24 C28 1.441(9) . ?
C25 C26 1.410(10) . ?
C26 C27 1.376(9) . ?
C28 C29 1.342(8) . ?
C30 C31 1.517(7) . ?
C31 C36 1.379(7) . ?
C31 C32 1.397(7) . ?
C32 C33 1.397(7) . ?
C33 C34 1.387(7) . ?
C33 C41 1.515(7) . ?
C34 C35 1.396(7) . ?
C35 C36 1.415(7) . ?
C35 C37 1.520(7) . ?
C37 C40 1.529(8) . ?
C37 C39 1.531(8) . ?
C37 C38 1.537(8) . ?
C41 C42 1.535(7) . ?
C42 C47 1.383(7) . ?
C42 C43 1.410(7) . ?
C43 C44 1.386(7) . ?
C44 C45 1.398(7) . ?
C44 C55 1.527(7) . ?
C45 C46 1.388(7) . ?
C46 C47 1.398(7) . ?
C46 C48 1.540(7) . ?
C48 C49 1.519(7) . ?
C48 C50 1.528(7) . ?
C48 C51 1.537(7) . ?
C52 C53 1.517(7) . ?
C55 C56 1.512(7) . ?
C56 C61 1.394(7) . ?
C56 C57 1.402(7) . ?
C57 C58 1.399(7) . ?
C58 C59 1.380(7) . ?
C58 C66 1.526(7) . ?
C59 C60 1.399(7) . ?
C60 C61 1.406(7) . ?
C60 C62 1.533(7) . ?
C62 C63 1.527(7) . ?
C62 C65 1.528(7) . ?
C62 C64 1.534(7) . ?
C67 Cl1 1.758(6) . ?
C67 Cl2 1.781(6) . ?
C68 Cl3 1.657(9) . ?
C68 Cl4 1.719(8) . ?
C69 Cl5 1.669(9) . ?
C69 Cl6 1.675(8) . ?
C70 Cl8 1.65(2) . ?
C70 Cl7 1.82(2) . ?
C71 Cl10 1.56(2) . ?
C71 Cl9 1.67(2) . ?

loop_
_geom_hbond_atom_site_label_D
_geom_hbond_atom_site_label_H
_geom_hbond_atom_site_label_A
_geom_hbond_distance_DH
_geom_hbond_distance_HA
_geom_hbond_distance_DA
_geom_hbond_angle_DHA
_geom_hbond_site_symmetry_A
N1 H1 O3 0.96 2.05 3.006(5) 176.9 .
O3 H3 O4 0.89 1.90 2.739(5) 156.8 .
O7 H7 O1 0.94 1.79 2.717(5) 167.0 .
